data_2208824
loop_
_publ_author_name
'Karaday\?i, Nevzat'
'Albayrak, \,Ci\(gdem'
'Odaba\,so\(glu, Mustafa '
'B\"uy\"ukg\"ung\"or, Orhan'

_publ_section_title
;
 (<i>E</i>)-2-Hydroxy-3-methoxy-5-[(3-methoxyphenyl)diazenyl]benzaldehyde
;
_journal_coeditor_code CI2038
_journal_issue 5
_journal_name_full 'Acta Crystallographica Section E'
_journal_page_first o1727
_journal_page_last o1729
_journal_paper_doi 10.1107/S1600536806011263
_journal_volume 62
_journal_year 2006
_chemical_formula_iupac 'C15 H14 N2 O4'
_chemical_formula_moiety 'C15 H14 N2 O4'
_chemical_formula_sum 'C15 H14 N2 O4'
_chemical_formula_weight 286.28
_chemical_name_systematic
;
(E)-2-hydroxy-3-methoxy-5-[(3-methoxyphenyl)diazenyl]benzaldehyde
;
_space_group_IT_number 14
_symmetry_cell_setting monoclinic
_symmetry_space_group_name_Hall '-P 2ybc'
_symmetry_space_group_name_H-M 'P 1 21/c 1'
_atom_sites_solution_hydrogens geom
_atom_sites_solution_primary direct
_atom_sites_solution_secondary difmap
_cell_angle_alpha 90.00
_cell_angle_beta 112.441(9)
_cell_angle_gamma 90.00
_cell_formula_units_Z 4
_cell_length_a 11.8486(14)
_cell_length_b 9.9295(9)
_cell_length_c 12.6574(15)
_cell_measurement_reflns_used 8411
_cell_measurement_temperature 296(2)
_cell_measurement_theta_max 27.47
_cell_measurement_theta_min 2.69
_cell_volume 1376.4(3)
_computing_cell_refinement X-AREA
_computing_data_collection 'X-AREA (Stoe & Cie, 2002)'
_computing_data_reduction 'X-RED32 (Stoe & Cie, 2002)'
_computing_molecular_graphics 'ORTEP-3 for Windows (Farrugia, 1997) and PLUTON (Spek, 1997)'
_computing_publication_material 'WinGX (Farrugia, 1999)'
_computing_structure_refinement 'SHELXL97 (Sheldrick, 1997)'
_computing_structure_solution 'SHELXS97 (Sheldrick, 1997)'
_diffrn_ambient_temperature 296(2)
_diffrn_measured_fraction_theta_full 0.998
_diffrn_measured_fraction_theta_max 0.998
_diffrn_measurement_device '2-circle goniometer'
_diffrn_measurement_device_type 'Stoe IPDS-2'
_diffrn_measurement_method \w
_diffrn_radiation_monochromator 'plane graphite'
_diffrn_radiation_source 'fine-focus sealed tube'
_diffrn_radiation_type MoK\a
_diffrn_radiation_wavelength 0.71073
_diffrn_reflns_av_R_equivalents 0.0829
_diffrn_reflns_av_sigmaI/netI 0.0614
_diffrn_reflns_limit_h_max 14
_diffrn_reflns_limit_h_min -14
_diffrn_reflns_limit_k_max 11
_diffrn_reflns_limit_k_min -11
_diffrn_reflns_limit_l_max 14
_diffrn_reflns_limit_l_min -14
_diffrn_reflns_number 16858
_diffrn_reflns_theta_full 25.00
_diffrn_reflns_theta_max 25.00
_diffrn_reflns_theta_min 2.69
_diffrn_standards_interval_count 0
_diffrn_standards_interval_time 0
_diffrn_standards_number 0
_exptl_absorpt_coefficient_mu 0.102
_exptl_absorpt_correction_type none
_exptl_crystal_colour brown
_exptl_crystal_density_diffrn 1.382
_exptl_crystal_density_method 'not measured'
_exptl_crystal_description Plate
_exptl_crystal_F_000 600
_exptl_crystal_size_max 0.36
_exptl_crystal_size_mid 0.27
_exptl_crystal_size_min 0.11
_refine_diff_density_max 0.120
_refine_diff_density_min -0.131
_refine_ls_extinction_method none
_refine_ls_goodness_of_fit_ref 0.985
_refine_ls_hydrogen_treatment constr
_refine_ls_matrix_type full
_refine_ls_number_parameters 190
_refine_ls_number_reflns 2414
_refine_ls_number_restraints 0
_refine_ls_restrained_S_all 0.985
_refine_ls_R_factor_all 0.1122
_refine_ls_R_factor_gt 0.0461
_refine_ls_shift/su_max 0.001
_refine_ls_shift/su_mean 0.000
_refine_ls_structure_factor_coef Fsqd
_refine_ls_weighting_details 'calc w=1/[\s^2^(Fo^2^)+(0.026P)^2^] where P=(Fo^2^+2Fc^2^)/3'
_refine_ls_weighting_scheme calc
_refine_ls_wR_factor_gt 0.0670
_refine_ls_wR_factor_ref 0.0776
_reflns_number_gt 1298
_reflns_number_total 2414
_reflns_threshold_expression I>2\s(I)
_cod_data_source_file ci2038.cif
_cod_data_source_block I
_cod_depositor_comments
;
The following automatic conversions were performed:
'_symmetry_cell_setting' value 'Monoclinic' changed to 'monoclinic'
according to '/home/saulius/struct/CIF-dictionaries/cif_core.dic'
dictionary named 'cif_core.dic' version 2.4.1 from 2010-06-29.

Automatic conversion script
Id: cif_fix_enum 1527 2010-12-29 10:47:43Z saulius 

The following automatic conversions were performed:

'_symmetry_cell_setting' value 'Monoclinic' changed to 'monoclinic'
according to /home/saulius/struct/CIF-dictionaries/cif_core.dic
dictionary named 'cif_core.dic' version 2.4.1 from 2010-06-29.

Automatic conversion script
Id: cif_fix_values 1715 2011-07-08 13:25:40Z adriana 
;
_cod_original_sg_symbol_H-M 'P 21/c'
_cod_database_code 2208824
_cod_database_fobs_code 2208824

loop_
_symmetry_equiv_pos_as_xyz
'x, y, z'
'-x, y+1/2, -z+1/2'
'-x, -y, -z'
'x, -y-1/2, z-1/2'

loop_
_atom_site_type_symbol
_atom_site_label
_atom_site_fract_x
_atom_site_fract_y
_atom_site_fract_z
_atom_site_U_iso_or_equiv
_atom_site_adp_type
_atom_site_calc_flag
_atom_site_refinement_flags
_atom_site_occupancy
C C1 0.56244(19) 0.7409(2) 0.42607(18) 0.0425(6) Uani d . 1
C C2 0.5815(2) 0.7860(2) 0.33005(18) 0.0468(6) Uani d . 1
H H2 0.6451 0.7517 0.3121 0.056 Uiso calc R 1
C C3 0.5041(2) 0.8825(2) 0.2624(2) 0.0502(6) Uani d . 1
H H3 0.5152 0.9123 0.1974 0.060 Uiso calc R 1
C C4 0.4103(2) 0.9361(2) 0.28820(19) 0.0485(6) Uani d . 1
H H4 0.3593 1.0015 0.2414 0.058 Uiso calc R 1
C C5 0.3928(2) 0.8919(2) 0.3839(2) 0.0487(6) Uani d . 1
C C6 0.4697(2) 0.7937(2) 0.45270(19) 0.0504(6) Uani d . 1
H H6 0.4580 0.7634 0.5174 0.060 Uiso calc R 1
C C7 0.78460(19) 0.4862(2) 0.55165(19) 0.0389(5) Uani d . 1
C C8 0.8711(2) 0.4217(2) 0.52223(19) 0.0437(6) Uani d . 1
H H8 0.8790 0.4431 0.4538 0.052 Uiso calc R 1
C C9 0.94728(19) 0.3241(2) 0.59410(18) 0.0417(6) Uani d . 1
C C10 0.93330(19) 0.2916(2) 0.69568(18) 0.0421(5) Uani d . 1
C C11 0.8439(2) 0.3560(2) 0.72472(19) 0.0419(5) Uani d . 1
C C12 0.7711(2) 0.4524(2) 0.65352(18) 0.0418(6) Uani d . 1
H H12 0.7122 0.4957 0.6731 0.050 Uiso calc R 1
C C13 1.0370(2) 0.2555(3) 0.5617(2) 0.0556(7) Uani d . 1
H H13 1.0424 0.2783 0.4925 0.067 Uiso calc R 1
C C14 0.7436(2) 0.3720(2) 0.8551(2) 0.0585(7) Uani d . 1
H H14A 0.7479 0.3345 0.9265 0.088 Uiso calc R 1
H H14B 0.6650 0.3532 0.7969 0.088 Uiso calc R 1
H H14C 0.7555 0.4677 0.8630 0.088 Uiso calc R 1
C C15 0.2246(2) 1.0406(3) 0.3538(2) 0.0757(8) Uani d . 1
H H15A 0.1670 1.0627 0.3877 0.114 Uiso calc R 1
H H15B 0.1817 1.0099 0.2769 0.114 Uiso calc R 1
H H15C 0.2717 1.1191 0.3531 0.114 Uiso calc R 1
N N1 0.63461(17) 0.64051(18) 0.50386(15) 0.0480(5) Uani d . 1
N N2 0.71296(17) 0.58555(18) 0.47381(15) 0.0446(5) Uani d . 1
O O1 0.83686(14) 0.31334(16) 0.82374(13) 0.0584(5) Uani d . 1
O O2 1.00397(14) 0.19852(16) 0.76869(13) 0.0622(5) Uani d . 1
H H1 1.0529 0.1679 0.7434 0.093 Uiso calc R 1
O O3 1.10618(17) 0.16912(19) 0.62071(17) 0.0786(6) Uani d . 1
O O4 0.30405(16) 0.93703(17) 0.41873(15) 0.0711(6) Uani d . 1

loop_
_atom_site_aniso_label
_atom_site_aniso_U_11
_atom_site_aniso_U_22
_atom_site_aniso_U_33
_atom_site_aniso_U_12
_atom_site_aniso_U_13
_atom_site_aniso_U_23
C1 0.0424(13) 0.0397(14) 0.0405(13) 0.0026(11) 0.0104(11) 0.0036(11)
C2 0.0471(14) 0.0414(14) 0.0525(15) -0.0014(12) 0.0198(12) -0.0005(12)
C3 0.0583(16) 0.0439(15) 0.0486(15) -0.0019(13) 0.0204(14) 0.0099(12)
C4 0.0503(15) 0.0421(15) 0.0473(15) 0.0031(11) 0.0121(13) 0.0083(11)
C5 0.0474(15) 0.0464(15) 0.0506(15) 0.0084(12) 0.0168(13) 0.0040(13)
C6 0.0571(16) 0.0508(16) 0.0458(14) 0.0089(13) 0.0225(13) 0.0112(12)
C7 0.0367(13) 0.0370(14) 0.0378(13) 0.0012(11) 0.0082(11) -0.0018(11)
C8 0.0475(15) 0.0414(14) 0.0409(14) -0.0031(12) 0.0154(12) -0.0044(11)
C9 0.0380(13) 0.0400(14) 0.0448(14) 0.0016(11) 0.0132(12) -0.0014(11)
C10 0.0343(13) 0.0357(13) 0.0488(14) 0.0047(11) 0.0073(12) 0.0041(11)
C11 0.0409(14) 0.0423(14) 0.0418(14) 0.0019(11) 0.0151(12) 0.0015(11)
C12 0.0382(13) 0.0410(14) 0.0447(15) 0.0020(11) 0.0142(12) -0.0024(11)
C13 0.0501(15) 0.0550(17) 0.0615(17) 0.0064(13) 0.0210(14) -0.0019(13)
C14 0.0629(17) 0.0611(17) 0.0648(17) 0.0094(13) 0.0391(15) 0.0066(13)
C15 0.0652(18) 0.075(2) 0.083(2) 0.0302(16) 0.0231(16) 0.0123(16)
N1 0.0474(12) 0.0456(12) 0.0465(12) 0.0083(10) 0.0130(11) 0.0045(10)
N2 0.0449(11) 0.0398(12) 0.0446(12) 0.0046(9) 0.0121(10) -0.0004(9)
O1 0.0616(11) 0.0667(11) 0.0538(10) 0.0209(9) 0.0297(9) 0.0210(9)
O2 0.0568(11) 0.0640(12) 0.0655(11) 0.0252(9) 0.0229(9) 0.0186(9)
O3 0.0699(13) 0.0822(14) 0.0913(14) 0.0343(11) 0.0393(11) 0.0185(12)
O4 0.0695(13) 0.0786(13) 0.0737(13) 0.0366(10) 0.0369(11) 0.0243(10)

loop_
_atom_type_symbol
_atom_type_description
_atom_type_scat_dispersion_real
_atom_type_scat_dispersion_imag
_atom_type_scat_source
C C 0.0033 0.0016 'International Tables Vol C Tables 4.2.6.8 and 6.1.1.4'
H H 0.0000 0.0000 'International Tables Vol C Tables 4.2.6.8 and 6.1.1.4'
N N 0.0061 0.0033 'International Tables Vol C Tables 4.2.6.8 and 6.1.1.4'
O O 0.0106 0.0060 'International Tables Vol C Tables 4.2.6.8 and 6.1.1.4'

loop_
_geom_angle_atom_site_label_1
_geom_angle_atom_site_label_2
_geom_angle_atom_site_label_3
_geom_angle
_geom_angle_publ_flag
C6 C1 C2 120.3(2) ?
C6 C1 N1 114.9(2) y
C2 C1 N1 124.8(2) y
C3 C2 C1 118.4(2) ?
C3 C2 H2 120.8 ?
C1 C2 H2 120.8 ?
C2 C3 C4 121.8(2) ?
C2 C3 H3 119.1 ?
C4 C3 H3 119.1 ?
C5 C4 C3 119.4(2) ?
C5 C4 H4 120.3 ?
C3 C4 H4 120.3 ?
O4 C5 C4 125.1(2) yes
O4 C5 C6 115.5(2) yes
C4 C5 C6 119.5(2) ?
C1 C6 C5 120.6(2) ?
C1 C6 H6 119.7 ?
C5 C6 H6 119.7 ?
C8 C7 C12 119.8(2) ?
C8 C7 N2 116.4(2) y
C12 C7 N2 123.8(2) y
C7 C8 C9 120.7(2) ?
C7 C8 H8 119.7 ?
C9 C8 H8 119.7 ?
C10 C9 C8 119.0(2) ?
C10 C9 C13 120.7(2) ?
C8 C9 C13 120.2(2) ?
O2 C10 C9 121.9(2) ?
O2 C10 C11 117.8(2) ?
C9 C10 C11 120.3(2) ?
O1 C11 C12 125.5(2) yes
O1 C11 C10 114.8(2) y
C12 C11 C10 119.7(2) ?
C11 C12 C7 120.6(2) ?
C11 C12 H12 119.7 ?
C7 C12 H12 119.7 ?
O3 C13 C9 123.4(2) yes
O3 C13 H13 118.3 ?
C9 C13 H13 118.3 ?
O1 C14 H14A 109.5 ?
O1 C14 H14B 109.5 ?
H14A C14 H14B 109.5 ?
O1 C14 H14C 109.5 ?
H14A C14 H14C 109.5 ?
H14B C14 H14C 109.5 ?
O4 C15 H15A 109.5 ?
O4 C15 H15B 109.5 ?
H15A C15 H15B 109.5 ?
O4 C15 H15C 109.5 ?
H15A C15 H15C 109.5 ?
H15B C15 H15C 109.5 ?
N2 N1 C1 114.27(19) ?
N1 N2 C7 113.97(19) ?
C11 O1 C14 117.09(18) ?
C10 O2 H1 109.5 ?
C5 O4 C15 118.2(2) ?

loop_
_geom_bond_atom_site_label_1
_geom_bond_atom_site_label_2
_geom_bond_distance
_geom_bond_publ_flag
C1 C6 1.371(3) yes
C1 C2 1.392(3) yes
C1 N1 1.433(3) y
C2 C3 1.376(3) ?
C2 H2 0.93 ?
C3 C4 1.380(3) ?
C3 H3 0.93 ?
C4 C5 1.376(3) ?
C4 H4 0.93 ?
C5 O4 1.361(3) yes
C5 C6 1.391(3) ?
C6 H6 0.93 ?
C7 C8 1.375(3) yes
C7 C12 1.400(3) yes
C7 N2 1.423(3) y
C8 C9 1.398(3) ?
C8 H8 0.93 ?
C9 C10 1.395(3) ?
C9 C13 1.447(3) yes
C10 O2 1.349(2) ?
C10 C11 1.402(3) ?
C11 O1 1.355(2) ?
C11 C12 1.371(3) ?
C12 H12 0.93 ?
C13 O3 1.224(3) ?
C13 H13 0.93 ?
C14 O1 1.432(2) ?
C14 H14A 0.96 ?
C14 H14B 0.96 ?
C14 H14C 0.96 ?
C15 O4 1.424(3) ?
C15 H15A 0.96 ?
C15 H15B 0.96 ?
C15 H15C 0.96 ?
N1 N2 1.255(2) y
O2 H1 0.82 ?

loop_
_geom_hbond_atom_site_label_D
_geom_hbond_atom_site_label_H
_geom_hbond_atom_site_label_A
_geom_hbond_site_symmetry_A
_geom_hbond_distance_DH
_geom_hbond_distance_HA
_geom_hbond_distance_DA
_geom_hbond_angle_DHA
O2 H1 O3 . 0.82 1.89 2.606(2) 146
C14 H14A O4 2_646 0.96 2.49 3.188(3) 130
C14 H14C O3 2_756 0.96 2.54 3.398(3) 148
C14 H14B Cg1 3_666 0.96 2.83 3.667(2) 147

loop_
_geom_torsion_atom_site_label_1
_geom_torsion_atom_site_label_2
_geom_torsion_atom_site_label_3
_geom_torsion_atom_site_label_4
_geom_torsion
_geom_torsion_publ_flag
C6 C1 C2 C3 -1.0(3) ?
N1 C1 C2 C3 179.4(2) ?
C1 C2 C3 C4 0.9(3) ?
C2 C3 C4 C5 -0.3(3) ?
C3 C4 C5 O4 179.8(2) ?
C3 C4 C5 C6 -0.2(3) ?
C2 C1 C6 C5 0.5(3) ?
N1 C1 C6 C5 -179.9(2) ?
O4 C5 C6 C1 -179.9(2) ?
C4 C5 C6 C1 0.1(4) ?
C12 C7 C8 C9 -1.2(3) ?
N2 C7 C8 C9 178.96(19) ?
C7 C8 C9 C10 0.8(3) ?
C7 C8 C9 C13 179.3(2) ?
C8 C9 C10 O2 -179.93(19) ?
C13 C9 C10 O2 1.7(3) ?
C8 C9 C10 C11 0.2(3) ?
C13 C9 C10 C11 -178.2(2) ?
O2 C10 C11 O1 -1.7(3) ?
C9 C10 C11 O1 178.23(19) ?
O2 C10 C11 C12 179.2(2) ?
C9 C10 C11 C12 -0.8(3) ?
O1 C11 C12 C7 -178.4(2) ?
C10 C11 C12 C7 0.5(3) ?
C8 C7 C12 C11 0.4(3) ?
N2 C7 C12 C11 -179.7(2) ?
C10 C9 C13 O3 -1.5(4) y
C8 C9 C13 O3 -179.9(2) ?
C6 C1 N1 N2 174.7(2) ?
C2 C1 N1 N2 -5.8(3) ?
C1 N1 N2 C7 179.80(17) yes
C8 C7 N2 N1 179.30(19) ?
C12 C7 N2 N1 -0.6(3) ?
C12 C11 O1 C14 1.5(3) y
C10 C11 O1 C14 -177.6(2) ?
C4 C5 O4 C15 -1.9(3) y
C6 C5 O4 C15 178.1(2) ?

loop_
_cod_related_entry_id
_cod_related_entry_database
_cod_related_entry_code
1 ChemSpider 21179455
